data_1511888
loop_
_publ_author_name
'Qian, Yu'
'Zavalij, Peter J.'
'Hu, Wenhao'
'Doyle, Michael P.'

_publ_section_title
;
 Bicyclic Pyrazolidinone Derivatives from Diastereoselective Catalytic [3
 + 3]-Cycloaddition Reactions of Enoldiazoacetates with Azomethine Imines
;
_journal_issue 7
_journal_name_full 'Organic Letters'
_journal_page_first 1564
_journal_paper_doi 10.1021/ol400339c
_journal_volume 15
_journal_year 2013
_chemical_formula_moiety 'C27 H33 Br N2 O4 S'
_chemical_formula_sum 'C27 H33 Br N2 O4 S'
_chemical_formula_weight 561.52
_chemical_name_common QY0629
_chemical_name_systematic
;
Doyle/Qian QY0629 
;
_space_group_IT_number 61
_symmetry_cell_setting orthorhombic
_symmetry_space_group_name_Hall '-P 2ac 2ab'
_symmetry_space_group_name_H-M 'P b c a'
_atom_sites_solution_hydrogens geom
_atom_sites_solution_primary direct
_atom_sites_solution_secondary difmap
_audit_creation_method 'SHELXL-97 & ZCIF'
_cell_angle_alpha 90.00
_cell_angle_beta 90.00
_cell_angle_gamma 90.00
_cell_formula_units_Z 8
_cell_length_a 9.5282(5)
_cell_length_b 21.6974(10)
_cell_length_c 26.3399(13)
_cell_measurement_reflns_used 14228
_cell_measurement_temperature 150(2)
_cell_measurement_theta_max 28.0
_cell_measurement_theta_min 2.4
_cell_volume 5445.4(5)
_computing_cell_refinement Apex2
_computing_data_collection 'Apex2 (Bruker, 2010)'
_computing_data_reduction Apex2
_computing_molecular_graphics 'XSHEL (Bruker, 2004)'
_computing_publication_material SHELXL-97
_computing_structure_refinement 'SHELXL-97 (Sheldrick, 2008)'
_computing_structure_solution 'SHELXS-97 (Sheldrick, 2008)'
_diffrn_ambient_temperature 150(2)
_diffrn_detector 'CCD area detector'
_diffrn_detector_area_resol_mean 8.333
_diffrn_detector_type 'Bruker Smart Apex II'
_diffrn_measured_fraction_theta_full 0.999
_diffrn_measured_fraction_theta_max 0.999
_diffrn_measurement_device_type 'three-circle diffractometer'
_diffrn_measurement_method '\f and \w scans'
_diffrn_measurement_specimen_support 'MiTeGen loop'
_diffrn_orient_matrix_type standard
_diffrn_orient_matrix_UB_11 0.0281991
_diffrn_orient_matrix_UB_12 -0.0014363
_diffrn_orient_matrix_UB_13 0.0365492
_diffrn_orient_matrix_UB_21 -0.0097391
_diffrn_orient_matrix_UB_22 -0.0458896
_diffrn_orient_matrix_UB_23 -0.0002381
_diffrn_orient_matrix_UB_31 0.1006210
_diffrn_orient_matrix_UB_32 -0.0040214
_diffrn_orient_matrix_UB_33 -0.0102661
_diffrn_radiation_monochromator graphite
_diffrn_radiation_source 'fine-focus sealed tube'
_diffrn_radiation_type MoK\a
_diffrn_radiation_wavelength 0.71073
_diffrn_reflns_av_R_equivalents 0.0374
_diffrn_reflns_av_sigmaI/netI 0.0228
_diffrn_reflns_limit_h_max 13
_diffrn_reflns_limit_h_min -13
_diffrn_reflns_limit_k_max 29
_diffrn_reflns_limit_k_min -30
_diffrn_reflns_limit_l_max 36
_diffrn_reflns_limit_l_min -36
_diffrn_reflns_number 62241
_diffrn_reflns_theta_full 30.00
_diffrn_reflns_theta_max 30.00
_diffrn_reflns_theta_min 2.03
_diffrn_standards_decay_% 0
_exptl_absorpt_coefficient_mu 1.621
_exptl_absorpt_correction_T_max 0.810
_exptl_absorpt_correction_T_min 0.449
_exptl_absorpt_correction_type multi-scan
_exptl_absorpt_process_details 'SADABS (Sheldrick, 2008)'
_exptl_crystal_colour colourless
_exptl_crystal_density_diffrn 1.370
_exptl_crystal_density_method 'not measured'
_exptl_crystal_description prism
_exptl_crystal_F_000 2336
_exptl_crystal_size_max 0.52
_exptl_crystal_size_mid 0.41
_exptl_crystal_size_min 0.13
_refine_diff_density_max 0.538
_refine_diff_density_min -0.788
_refine_diff_density_rms 0.062
_refine_ls_extinction_method none
_refine_ls_goodness_of_fit_ref 1.000
_refine_ls_hydrogen_treatment constr
_refine_ls_matrix_type full
_refine_ls_number_parameters 448
_refine_ls_number_reflns 7946
_refine_ls_number_restraints 0
_refine_ls_restrained_S_all 1.000
_refine_ls_R_factor_all 0.0548
_refine_ls_R_factor_gt 0.0378
_refine_ls_shift/su_max 0.002
_refine_ls_shift/su_mean 0.000
_refine_ls_structure_factor_coef Fsqd
_refine_ls_weighting_details 'w=1/[\s^2^(Fo^2^)+(0.02P)^2^+6.76P], P=(max(Fo^2^,0)+2Fc^2^)/3'
_refine_ls_weighting_scheme calc
_refine_ls_wR_factor_gt 0.0801
_refine_ls_wR_factor_ref 0.0843
_reflns_number_gt 6151
_reflns_number_total 7946
_reflns_threshold_expression >2sigma(I)
_cod_data_source_file ol400339c_si_002.cif
_cod_data_source_block 2306
_cod_depositor_comments
;
The following automatic conversions were performed:

'_symmetry_cell_setting' value 'Orthorhombic' changed to
'orthorhombic' according to
/home/saulius/struct/CIF-dictionaries/cif_core.dic dictionary named
'cif_core.dic' version 2.4.2 from 2011-04-26.

Automatic conversion script
Id: cif_fix_values 1891 2012-01-12 08:04:46Z andrius 
;
_cod_original_sg_symbol_H-M Pbca
_cod_database_code 1511888

loop_
_symmetry_equiv_pos_as_xyz
'x, y, z'
'-x+1/2, -y, z+1/2'
'-x, y+1/2, -z+1/2'
'x+1/2, -y+1/2, -z'
'-x, -y, -z'
'x-1/2, y, -z-1/2'
'x, -y-1/2, z-1/2'
'-x-1/2, y-1/2, z'

loop_
_atom_site_label
_atom_site_type_symbol
_atom_site_fract_x
_atom_site_fract_y
_atom_site_fract_z
_atom_site_U_iso_or_equiv
_atom_site_adp_type
_atom_site_occupancy
_atom_site_symmetry_multiplicity
_atom_site_calc_flag
C1 C 0.63104(17) 0.52822(7) 0.14976(6) 0.0186(3) Uani 1 1 d
H1 H 0.731(2) 0.5344(9) 0.1503(7) 0.020(5) Uiso 1 1 d
N1 N 0.60493(13) 0.46113(6) 0.14152(5) 0.0172(3) Uani 1 1 d
C2 C 0.71858(16) 0.42189(7) 0.16310(6) 0.0176(3) Uani 1 1 d
H2 H 0.751(2) 0.4371(8) 0.1949(7) 0.017(4) Uiso 1 1 d
C3 C 0.66386(17) 0.35624(7) 0.16886(6) 0.0189(3) Uani 1 1 d
C4 C 0.52696(18) 0.34231(7) 0.16493(6) 0.0208(3) Uani 1 1 d
N5 N 0.47834(15) 0.45106(6) 0.16945(6) 0.0218(3) Uani 1 1 d
C5 C 0.41541(19) 0.39145(8) 0.16246(8) 0.0261(4) Uani 1 1 d
H51 H 0.349(2) 0.3850(10) 0.1898(8) 0.034(6) Uiso 1 1 d
H52 H 0.365(2) 0.3886(9) 0.1304(8) 0.029(5) Uiso 1 1 d
C6 C 0.4482(2) 0.49417(8) 0.20499(7) 0.0257(4) Uani 1 1 d
O6 O 0.34568(17) 0.49313(7) 0.23295(6) 0.0411(4) Uani 1 1 d
C7 C 0.5618(2) 0.54257(8) 0.20120(7) 0.0243(3) Uani 1 1 d
H71 H 0.620(2) 0.5380(10) 0.2280(8) 0.037(6) Uiso 1 1 d
H72 H 0.523(2) 0.5832(9) 0.2037(8) 0.025(5) Uiso 1 1 d
C11 C 0.56902(16) 0.56637(7) 0.10708(6) 0.0186(3) Uani 1 1 d
C12 C 0.49104(18) 0.54034(8) 0.06797(7) 0.0224(3) Uani 1 1 d
H12 H 0.474(2) 0.4974(9) 0.0678(7) 0.021(5) Uiso 1 1 d
C13 C 0.4372(2) 0.57710(9) 0.02919(7) 0.0291(4) Uani 1 1 d
H13 H 0.383(3) 0.5595(10) 0.0023(8) 0.036(6) Uiso 1 1 d
C14 C 0.4623(2) 0.63997(9) 0.02917(8) 0.0317(4) Uani 1 1 d
H14 H 0.427(2) 0.6637(10) 0.0019(8) 0.034(6) Uiso 1 1 d
C15 C 0.5390(2) 0.66627(9) 0.06802(8) 0.0306(4) Uani 1 1 d
H15 H 0.557(2) 0.7053(11) 0.0697(9) 0.036(6) Uiso 1 1 d
C16 C 0.59146(18) 0.63008(8) 0.10703(7) 0.0249(4) Uani 1 1 d
H16 H 0.640(2) 0.6481(10) 0.1330(8) 0.029(6) Uiso 1 1 d
C21 C 0.83863(16) 0.42405(7) 0.12516(6) 0.0184(3) Uani 1 1 d
C22 C 0.81804(18) 0.40125(8) 0.07637(7) 0.0248(3) Uani 1 1 d
H22 H 0.729(2) 0.3854(10) 0.0674(8) 0.029(5) Uiso 1 1 d
C23 C 0.9246(2) 0.40291(9) 0.04045(8) 0.0312(4) Uani 1 1 d
H23 H 0.908(2) 0.3889(10) 0.0063(9) 0.036(6) Uiso 1 1 d
C24 C 1.0531(2) 0.42749(8) 0.05412(8) 0.0303(4) Uani 1 1 d
C25 C 1.07681(19) 0.45012(9) 0.10231(9) 0.0317(4) Uani 1 1 d
H25 H 1.167(2) 0.4664(10) 0.1096(8) 0.037(6) Uiso 1 1 d
C26 C 0.96866(19) 0.44856(8) 0.13780(8) 0.0262(4) Uani 1 1 d
H26 H 0.983(2) 0.4619(11) 0.1708(9) 0.040(6) Uiso 1 1 d
Br1 Br 1.19974(3) 0.430117(11) 0.005338(11) 0.05152(8) Uani 1 1 d
C31 C 0.77050(18) 0.30764(8) 0.17908(6) 0.0230(3) Uani 1 1 d
O31 O 0.76230(16) 0.25405(6) 0.16861(6) 0.0421(4) Uani 1 1 d
O32 O 0.88218(13) 0.33225(6) 0.20304(5) 0.0275(3) Uani 1 1 d
C33 C 1.0028(2) 0.29241(11) 0.20763(9) 0.0349(5) Uani 1 1 d
H331 H 1.080(3) 0.3190(13) 0.2181(11) 0.064(9) Uiso 1 1 d
H332 H 0.994(3) 0.2633(13) 0.2344(11) 0.069(9) Uiso 1 1 d
H333 H 1.021(3) 0.2740(11) 0.1756(10) 0.046(7) Uiso 1 1 d
O41 O 0.47437(13) 0.28447(5) 0.16764(5) 0.0241(3) Uani 1 1 d
S1 S 0.43151(5) 0.23563(2) 0.120689(19) 0.02998(10) Uani 1 1 d
C41 C 0.2760(2) 0.26743(11) 0.08708(10) 0.0375(5) Uani 1 1 d
H411 H 0.302(3) 0.3023(12) 0.0681(10) 0.050(7) Uiso 1 1 d
H412 H 0.243(3) 0.2381(14) 0.0642(11) 0.063(8) Uiso 1 1 d
H413 H 0.209(3) 0.2798(13) 0.1078(11) 0.059(9) Uiso 1 1 d
C42 C 0.5760(2) 0.22833(10) 0.07387(8) 0.0332(4) Uani 1 1 d
H421 H 0.627(3) 0.2652(13) 0.0717(10) 0.054(8) Uiso 1 1 d
H422 H 0.645(3) 0.2011(13) 0.0852(11) 0.062(8) Uiso 1 1 d
H423 H 0.544(3) 0.2174(12) 0.0412(11) 0.056(8) Uiso 1 1 d
C43 C 0.39391(19) 0.16175(8) 0.15540(7) 0.0244(3) Uani 1 1 d
C44 C 0.2738(2) 0.17046(11) 0.19376(11) 0.0409(5) Uani 1 1 d
H441 H 0.260(3) 0.1317(12) 0.2132(9) 0.051(7) Uiso 1 1 d
H442 H 0.294(3) 0.2029(13) 0.2202(10) 0.057(8) Uiso 1 1 d
H443 H 0.188(3) 0.1809(11) 0.1770(10) 0.049(7) Uiso 1 1 d
C45 C 0.3503(3) 0.11238(10) 0.11713(10) 0.0455(6) Uani 1 1 d
H451 H 0.329(3) 0.0757(13) 0.1340(11) 0.061(8) Uiso 1 1 d
H452 H 0.273(3) 0.1253(13) 0.0985(11) 0.065(9) Uiso 1 1 d
H453 H 0.428(3) 0.1046(12) 0.0947(11) 0.057(8) Uiso 1 1 d
C46 C 0.5255(2) 0.13972(9) 0.18354(8) 0.0306(4) Uani 1 1 d
H461 H 0.507(2) 0.0989(10) 0.2005(8) 0.034(6) Uiso 1 1 d
H462 H 0.604(3) 0.1357(11) 0.1590(9) 0.046(7) Uiso 1 1 d
H463 H 0.557(3) 0.1687(11) 0.2118(10) 0.050(7) Uiso 1 1 d

loop_
_atom_site_aniso_label
_atom_site_aniso_U_11
_atom_site_aniso_U_22
_atom_site_aniso_U_33
_atom_site_aniso_U_23
_atom_site_aniso_U_13
_atom_site_aniso_U_12
C1 0.0188(8) 0.0143(7) 0.0226(8) -0.0020(6) -0.0004(6) 0.0007(6)
N1 0.0145(6) 0.0141(6) 0.0230(7) -0.0003(5) 0.0018(5) 0.0013(5)
C2 0.0170(7) 0.0167(7) 0.0190(7) -0.0017(6) -0.0010(6) 0.0020(6)
C3 0.0227(8) 0.0156(7) 0.0184(7) 0.0002(6) 0.0007(6) 0.0028(6)
C4 0.0245(8) 0.0155(7) 0.0225(8) 0.0013(6) 0.0018(6) 0.0005(6)
N5 0.0173(6) 0.0174(6) 0.0306(8) 0.0006(6) 0.0066(6) 0.0016(5)
C5 0.0190(8) 0.0189(8) 0.0403(11) 0.0028(7) 0.0035(7) -0.0002(6)
C6 0.0318(9) 0.0224(8) 0.0227(8) 0.0042(7) 0.0057(7) 0.0089(7)
O6 0.0480(9) 0.0341(7) 0.0413(8) 0.0074(6) 0.0265(7) 0.0112(7)
C7 0.0324(9) 0.0205(8) 0.0200(8) -0.0026(6) -0.0020(7) 0.0070(7)
C11 0.0167(7) 0.0172(7) 0.0218(8) 0.0008(6) 0.0045(6) 0.0017(6)
C12 0.0243(8) 0.0209(8) 0.0219(8) -0.0006(6) 0.0025(6) 0.0025(6)
C13 0.0304(9) 0.0337(10) 0.0232(9) 0.0009(7) -0.0002(7) 0.0068(8)
C14 0.0331(10) 0.0331(10) 0.0289(10) 0.0118(8) 0.0046(8) 0.0101(8)
C15 0.0284(9) 0.0195(8) 0.0440(11) 0.0081(8) 0.0060(8) 0.0025(7)
C16 0.0209(8) 0.0187(8) 0.0352(10) 0.0007(7) 0.0010(7) -0.0007(6)
C21 0.0160(7) 0.0150(7) 0.0242(8) 0.0010(6) -0.0002(6) 0.0026(6)
C22 0.0198(8) 0.0302(9) 0.0244(9) -0.0009(7) 0.0006(6) -0.0016(7)
C23 0.0314(10) 0.0357(10) 0.0267(9) -0.0012(8) 0.0067(8) -0.0001(8)
C24 0.0248(9) 0.0228(8) 0.0432(11) 0.0029(8) 0.0153(8) 0.0030(7)
C25 0.0173(8) 0.0226(8) 0.0554(13) -0.0055(8) 0.0050(8) -0.0013(7)
C26 0.0205(8) 0.0218(8) 0.0363(10) -0.0067(7) -0.0011(7) 0.0000(6)
Br1 0.04029(12) 0.04350(13) 0.07076(17) -0.00262(12) 0.03567(12) -0.00278(10)
C31 0.0249(8) 0.0215(8) 0.0226(8) 0.0019(6) -0.0010(6) 0.0042(6)
O31 0.0415(8) 0.0197(6) 0.0650(10) -0.0073(6) -0.0166(8) 0.0097(6)
O32 0.0246(6) 0.0256(6) 0.0321(7) -0.0004(5) -0.0071(5) 0.0070(5)
C33 0.0286(10) 0.0414(12) 0.0348(11) 0.0017(9) -0.0057(8) 0.0149(9)
O41 0.0276(6) 0.0162(5) 0.0284(6) 0.0020(5) 0.0004(5) -0.0040(5)
S1 0.0311(2) 0.0241(2) 0.0347(2) 0.00329(18) -0.00288(19) 0.00055(18)
C41 0.0351(12) 0.0302(10) 0.0471(13) 0.0079(10) -0.0124(10) 0.0020(9)
C42 0.0385(11) 0.0317(10) 0.0294(10) 0.0046(8) 0.0038(8) 0.0017(9)
C43 0.0257(8) 0.0166(8) 0.0309(9) 0.0014(7) -0.0026(7) -0.0010(6)
C44 0.0303(11) 0.0306(11) 0.0619(15) 0.0121(10) 0.0122(10) -0.0004(9)
C45 0.0656(17) 0.0221(10) 0.0488(14) -0.0013(9) -0.0187(13) -0.0051(10)
C46 0.0282(9) 0.0286(9) 0.0349(11) 0.0117(8) -0.0013(8) 0.0017(8)

loop_
_atom_type_symbol
_atom_type_description
_atom_type_scat_dispersion_real
_atom_type_scat_dispersion_imag
_atom_type_scat_source
C C 0.0033 0.0016 'International Tables Vol C Tables 4.2.6.8 and 6.1.1.4'
H H 0.0000 0.0000 'International Tables Vol C Tables 4.2.6.8 and 6.1.1.4'
N N 0.0061 0.0033 'International Tables Vol C Tables 4.2.6.8 and 6.1.1.4'
O O 0.0106 0.0060 'International Tables Vol C Tables 4.2.6.8 and 6.1.1.4'
S S 0.1246 0.1234 'International Tables Vol C Tables 4.2.6.8 and 6.1.1.4'
Br Br -0.2901 2.4595 'International Tables Vol C Tables 4.2.6.8 and 6.1.1.4'

loop_
_geom_angle_atom_site_label_1
_geom_angle_atom_site_label_2
_geom_angle_atom_site_label_3
_geom_angle
N1 C1 C11 111.08(13)
N1 C1 C7 104.72(13)
C11 C1 C7 112.04(13)
N1 C1 H1 107.7(11)
C11 C1 H1 108.7(12)
C7 C1 H1 112.5(11)
N5 N1 C2 109.24(12)
N5 N1 C1 102.40(12)
C2 N1 C1 112.37(12)
N1 C2 C21 106.17(12)
N1 C2 C3 108.86(12)
C21 C2 C3 110.59(13)
N1 C2 H2 111.9(11)
C21 C2 H2 109.0(12)
C3 C2 H2 110.3(11)
C4 C3 C31 121.16(15)
C4 C3 C2 122.33(14)
C31 C3 C2 116.51(14)
C3 C4 O41 124.36(15)
C3 C4 C5 121.95(15)
O41 C4 C5 113.40(14)
C6 N5 N1 115.43(14)
C6 N5 C5 128.42(15)
N1 N5 C5 115.06(13)
N5 C5 C4 109.69(14)
N5 C5 H51 107.9(13)
C4 C5 H51 109.0(13)
N5 C5 H52 111.9(12)
C4 C5 H52 109.8(12)
H51 C5 H52 108.5(18)
O6 C6 N5 124.96(18)
O6 C6 C7 128.64(17)
N5 C6 C7 106.37(15)
C6 C7 C1 102.99(14)
C6 C7 H71 108.2(14)
C1 C7 H71 113.8(14)
C6 C7 H72 110.8(12)
C1 C7 H72 114.4(12)
H71 C7 H72 106.7(18)
C12 C11 C16 118.85(16)
C12 C11 C1 122.41(14)
C16 C11 C1 118.74(15)
C11 C12 C13 120.48(16)
C11 C12 H12 119.6(12)
C13 C12 H12 119.9(12)
C14 C13 C12 120.03(19)
C14 C13 H13 119.0(14)
C12 C13 H13 121.0(14)
C15 C14 C13 119.88(18)
C15 C14 H14 121.7(14)
C13 C14 H14 118.4(14)
C14 C15 C16 120.39(18)
C14 C15 H15 123.0(15)
C16 C15 H15 116.6(16)
C15 C16 C11 120.35(18)
C15 C16 H16 119.7(13)
C11 C16 H16 119.9(13)
C26 C21 C22 118.91(16)
C26 C21 C2 121.72(15)
C22 C21 C2 119.37(14)
C23 C22 C21 121.16(17)
C23 C22 H22 119.8(13)
C21 C22 H22 119.0(13)
C24 C23 C22 118.68(18)
C24 C23 H23 120.5(14)
C22 C23 H23 120.7(14)
C25 C24 C23 121.44(17)
C25 C24 Br1 119.44(15)
C23 C24 Br1 119.13(15)
C24 C25 C26 119.22(17)
C24 C25 H25 117.9(14)
C26 C25 H25 122.9(14)
C21 C26 C25 120.60(18)
C21 C26 H26 118.6(15)
C25 C26 H26 120.7(15)
O31 C31 O32 122.96(16)
O31 C31 C3 126.98(17)
O32 C31 C3 110.05(14)
C31 O32 C33 115.52(15)
O32 C33 H331 105.8(16)
O32 C33 H332 112.7(18)
H331 C33 H332 105(2)
O32 C33 H333 109.1(15)
H331 C33 H333 111(2)
H332 C33 H333 113(2)
C4 O41 S1 129.54(11)
O41 S1 C42 111.29(9)
O41 S1 C41 108.08(9)
C42 S1 C41 107.85(12)
O41 S1 C43 103.09(7)
C42 S1 C43 113.08(9)
C41 S1 C43 113.34(10)
S1 C41 H411 110.2(16)
S1 C41 H412 108.9(18)
H411 C41 H412 107(2)
S1 C41 H413 113.3(18)
H411 C41 H413 106(2)
H412 C41 H413 111(2)
S1 C42 H421 110.5(16)
S1 C42 H422 111.5(17)
H421 C42 H422 101(2)
S1 C42 H423 112.6(17)
H421 C42 H423 109(2)
H422 C42 H423 111(2)
C45 C43 C46 108.82(17)
C45 C43 C44 108.50(19)
C46 C43 C44 109.21(17)
C45 C43 S1 109.19(14)
C46 C43 S1 110.19(12)
C44 C43 S1 110.89(13)
C43 C44 H441 109.5(15)
C43 C44 H442 113.3(15)
H441 C44 H442 105(2)
C43 C44 H443 111.1(16)
H441 C44 H443 109(2)
H442 C44 H443 109(2)
C43 C45 H451 109.9(17)
C43 C45 H452 110.7(18)
H451 C45 H452 110(2)
C43 C45 H453 108.7(17)
H451 C45 H453 108(2)
H452 C45 H453 110(2)
C43 C46 H461 110.0(13)
C43 C46 H462 109.3(14)
H461 C46 H462 110.2(19)
C43 C46 H463 113.5(14)
H461 C46 H463 105.8(18)
H462 C46 H463 108(2)

loop_
_geom_bond_atom_site_label_1
_geom_bond_atom_site_label_2
_geom_bond_distance
C1 N1 1.493(2)
C1 C11 1.516(2)
C1 C7 1.539(2)
C1 H1 0.96(2)
N1 N5 1.4296(18)
N1 C2 1.490(2)
C2 C21 1.520(2)
C2 C3 1.524(2)
C2 H2 0.952(19)
C3 C4 1.343(2)
C3 C31 1.489(2)
C4 O41 1.3532(19)
C4 C5 1.507(2)
N5 C6 1.354(2)
N5 C5 1.437(2)
C5 H51 0.97(2)
C5 H52 0.97(2)
C6 O6 1.223(2)
C6 C7 1.512(3)
C7 H71 0.90(2)
C7 H72 0.96(2)
C11 C12 1.390(2)
C11 C16 1.399(2)
C12 C13 1.394(2)
C12 H12 0.945(19)
C13 C14 1.385(3)
C13 H13 0.96(2)
C14 C15 1.381(3)
C14 H14 0.95(2)
C15 C16 1.386(3)
C15 H15 0.86(2)
C16 H16 0.92(2)
C21 C26 1.389(2)
C21 C22 1.391(2)
C22 C23 1.388(3)
C22 H22 0.95(2)
C23 C24 1.383(3)
C23 H23 0.96(2)
C24 C25 1.380(3)
C24 Br1 1.8989(18)
C25 C26 1.392(3)
C25 H25 0.95(2)
C26 H26 0.93(2)
C31 O31 1.197(2)
C31 O32 1.348(2)
O32 C33 1.443(2)
C33 H331 0.98(3)
C33 H332 0.95(3)
C33 H333 0.95(3)
O41 S1 1.6791(13)
S1 C42 1.855(2)
S1 C41 1.859(2)
S1 C43 1.8798(18)
C41 H411 0.94(3)
C41 H412 0.93(3)
C41 H413 0.88(3)
C42 H421 0.94(3)
C42 H422 0.94(3)
C42 H423 0.94(3)
C43 C45 1.528(3)
C43 C46 1.533(3)
C43 C44 1.538(3)
C44 H441 0.99(3)
C44 H442 1.01(3)
C44 H443 0.96(3)
C45 H451 0.93(3)
C45 H452 0.93(3)
C45 H453 0.96(3)
C46 H461 1.01(2)
C46 H462 0.99(3)
C46 H463 1.02(3)

loop_
_geom_torsion_atom_site_label_1
_geom_torsion_atom_site_label_2
_geom_torsion_atom_site_label_3
_geom_torsion_atom_site_label_4
_geom_torsion
C11 C1 N1 N5 -93.70(14)
C7 C1 N1 N5 27.43(15)
C11 C1 N1 C2 149.21(13)
C7 C1 N1 C2 -89.65(15)
N5 N1 C2 C21 167.83(12)
C1 N1 C2 C21 -79.24(15)
N5 N1 C2 C3 48.75(16)
C1 N1 C2 C3 161.69(13)
N1 C2 C3 C4 -12.9(2)
C21 C2 C3 C4 -129.14(17)
N1 C2 C3 C31 167.03(13)
C21 C2 C3 C31 50.76(19)
C31 C3 C4 O41 -2.8(3)
C2 C3 C4 O41 177.10(15)
C31 C3 C4 C5 170.66(16)
C2 C3 C4 C5 -9.4(3)
C2 N1 N5 C6 99.70(16)
C1 N1 N5 C6 -19.61(18)
C2 N1 N5 C5 -69.35(17)
C1 N1 N5 C5 171.35(14)
C6 N5 C5 C4 -122.76(19)
N1 N5 C5 C4 44.6(2)
C3 C4 C5 N5 -5.1(2)
O41 C4 C5 N5 169.06(15)
N1 N5 C6 O6 -179.14(16)
C5 N5 C6 O6 -11.8(3)
N1 N5 C6 C7 2.63(19)
C5 N5 C6 C7 169.94(16)
O6 C6 C7 C1 -163.10(19)
N5 C6 C7 C1 15.04(18)
N1 C1 C7 C6 -26.39(16)
C11 C1 C7 C6 94.12(16)
N1 C1 C11 C12 3.8(2)
C7 C1 C11 C12 -112.89(17)
N1 C1 C11 C16 -176.00(14)
C7 C1 C11 C16 67.27(19)
C16 C11 C12 C13 0.5(2)
C1 C11 C12 C13 -179.31(16)
C11 C12 C13 C14 0.6(3)
C12 C13 C14 C15 -1.0(3)
C13 C14 C15 C16 0.2(3)
C14 C15 C16 C11 0.9(3)
C12 C11 C16 C15 -1.3(3)
C1 C11 C16 C15 178.58(16)
N1 C2 C21 C26 117.29(16)
C3 C2 C21 C26 -124.78(16)
N1 C2 C21 C22 -62.36(18)
C3 C2 C21 C22 55.58(19)
C26 C21 C22 C23 -0.3(3)
C2 C21 C22 C23 179.38(16)
C21 C22 C23 C24 0.4(3)
C22 C23 C24 C25 0.0(3)
C22 C23 C24 Br1 -179.95(14)
C23 C24 C25 C26 -0.5(3)
Br1 C24 C25 C26 179.47(14)
C22 C21 C26 C25 -0.2(3)
C2 C21 C26 C25 -179.86(16)
C24 C25 C26 C21 0.6(3)
C4 C3 C31 O31 26.7(3)
C2 C3 C31 O31 -153.22(19)
C4 C3 C31 O32 -152.79(16)
C2 C3 C31 O32 27.3(2)
O31 C31 O32 C33 10.4(3)
C3 C31 O32 C33 -170.09(15)
C3 C4 O41 S1 -96.8(2)
C5 C4 O41 S1 89.22(18)
C4 O41 S1 C42 50.01(17)
C4 O41 S1 C41 -68.24(17)
C4 O41 S1 C43 171.51(14)
O41 S1 C43 C45 179.05(16)
C42 S1 C43 C45 -60.67(19)
C41 S1 C43 C45 62.47(19)
O41 S1 C43 C46 -61.49(14)
C42 S1 C43 C46 58.79(16)
C41 S1 C43 C46 -178.06(15)
O41 S1 C43 C44 59.55(16)
C42 S1 C43 C44 179.83(16)
C41 S1 C43 C44 -57.03(18)
